data_7102661
loop_
_publ_author_name
'Cantat, Thibault'
'M\'ezailles, Nicolas'
'Maigrot, Nicole'
'Ricard, Louis'
'Le Floch, Pascal'

_publ_section_title
;
 Titanocene and zirconocene complexes of a phosphorus analog of an
 Arduengo's carbene: application in the synthesis of
 1,3-diphosphafulvenes.
;
_journal_issue 11
_journal_name_full 'Chemical communications (Cambridge, England)'
_journal_page_first 1274
_journal_page_last 1275
_journal_paper_doi 10.1039/b403436h
_journal_year 2004
_chemical_formula_sum 'C38 H36 Cl2 P2'
_chemical_formula_weight 625.51
_chemical_name_systematic
;
?
;
_space_group_IT_number 2
_symmetry_cell_setting triclinic
_symmetry_space_group_name_Hall '-P 1'
_symmetry_space_group_name_H-M 'P -1'
_atom_sites_solution_hydrogens geom
_atom_sites_solution_primary direct
_atom_sites_solution_secondary difmap
_audit_creation_method SHELXL-97
_cell_angle_alpha 72.2200(10)
_cell_angle_beta 77.5900(10)
_cell_angle_gamma 80.8000(10)
_cell_formula_units_Z 2
_cell_length_a 10.0670(10)
_cell_length_b 12.3250(10)
_cell_length_c 13.6690(10)
_cell_measurement_reflns_used 251
_cell_measurement_temperature 150.0(10)
_cell_measurement_theta_max 20.0
_cell_measurement_theta_min 3.0
_cell_volume 1569.1(2)
_computing_structure_refinement 'SHELXL-97 (Sheldrick, 1997)'
_computing_structure_solution 'SHELXS-97 (Sheldrick, 1990)'
_diffrn_ambient_temperature 150.0(10)
_diffrn_measured_fraction_theta_full 0.993
_diffrn_measured_fraction_theta_max 0.993
_diffrn_measurement_device_type KappaCCD
_diffrn_measurement_method 'phi and omega scans'
_diffrn_radiation_monochromator graphite
_diffrn_radiation_source 'fine-focus sealed tube'
_diffrn_radiation_type MoK\a
_diffrn_radiation_wavelength 0.71069
_diffrn_reflns_av_R_equivalents 0.0152
_diffrn_reflns_av_sigmaI/netI 0.0347
_diffrn_reflns_limit_h_max 14
_diffrn_reflns_limit_h_min -13
_diffrn_reflns_limit_k_max 17
_diffrn_reflns_limit_k_min -17
_diffrn_reflns_limit_l_max 17
_diffrn_reflns_limit_l_min -19
_diffrn_reflns_number 14286
_diffrn_reflns_theta_full 30.03
_diffrn_reflns_theta_max 30.03
_diffrn_reflns_theta_min 3.18
_exptl_absorpt_coefficient_mu 0.336
_exptl_absorpt_correction_T_max 0.9482
_exptl_absorpt_correction_T_min 0.9359
_exptl_absorpt_correction_type multi-scan
_exptl_crystal_colour colorless
_exptl_crystal_density_diffrn 1.324
_exptl_crystal_density_method 'not measured'
_exptl_crystal_description plate
_exptl_crystal_F_000 656
_exptl_crystal_size_max 0.20
_exptl_crystal_size_mid 0.20
_exptl_crystal_size_min 0.16
_refine_diff_density_max 0.388
_refine_diff_density_min -0.522
_refine_diff_density_rms 0.049
_refine_ls_extinction_coef 0.0047(17)
_refine_ls_extinction_expression Fc^*^=kFc[1+0.001xFc^2^\l^3^/sin(2\q)]^-1/4^
_refine_ls_extinction_method SHELXL
_refine_ls_goodness_of_fit_ref 1.061
_refine_ls_hydrogen_treatment mixed
_refine_ls_matrix_type full
_refine_ls_number_parameters 380
_refine_ls_number_reflns 9134
_refine_ls_number_restraints 0
_refine_ls_restrained_S_all 1.061
_refine_ls_R_factor_all 0.0486
_refine_ls_R_factor_gt 0.0385
_refine_ls_shift/su_max 0.001
_refine_ls_shift/su_mean 0.000
_refine_ls_structure_factor_coef Fsqd
_refine_ls_weighting_details 'calc w=1/[\s^2^(Fo^2^)+(0.0539P)^2^+0.3901P] where P=(Fo^2^+2Fc^2^)/3'
_refine_ls_weighting_scheme calc
_refine_ls_wR_factor_gt 0.1040
_refine_ls_wR_factor_ref 0.1104
_reflns_number_gt 7563
_reflns_number_total 9134
_reflns_threshold_expression >2sigma(I)
_cod_data_source_file b403436h.txt
_cod_data_source_block p2c2adm
_cod_depositor_comments
;
The following automatic conversions were performed:
'_symmetry_cell_setting' value 'Triclinic' changed to 'triclinic'
according to '/home/saulius/struct/CIF-dictionaries/cif_core.dic'
dictionary named 'cif_core.dic' version 2.4.1 from 2010-06-29.

Automatic conversion script
Id: cif_fix_enum 1527 2010-12-29 10:47:43Z saulius 
;
_cod_original_sg_symbol_H-M 'P-1     '
_cod_database_code 7102661

loop_
_symmetry_equiv_pos_as_xyz
'x, y, z'
'-x, -y, -z'

loop_
_atom_site_label
_atom_site_type_symbol
_atom_site_fract_x
_atom_site_fract_y
_atom_site_fract_z
_atom_site_U_iso_or_equiv
_atom_site_adp_type
_atom_site_occupancy
_atom_site_symmetry_multiplicity
_atom_site_calc_flag
_atom_site_refinement_flags
Cl1 Cl 0.78104(5) 0.43510(4) 0.83670(4) 0.05620(13) Uani 1 1 d .
Cl2 Cl 0.91123(6) 0.27166(4) 0.72326(4) 0.06181(14) Uani 1 1 d .
P1 P 0.50389(3) 0.31218(2) 0.59836(2) 0.02024(8) Uani 1 1 d .
P2 P 0.49486(3) 0.15280(2) 0.82077(2) 0.02060(8) Uani 1 1 d .
C1 C 0.59600(12) 0.16944(10) 0.61420(9) 0.0202(2) Uani 1 1 d .
C2 C 0.59622(12) 0.10122(10) 0.71262(9) 0.0203(2) Uani 1 1 d .
C3 C 0.43454(12) 0.29023(10) 0.73794(9) 0.0209(2) Uani 1 1 d .
C4 C 0.36625(13) 0.37574(10) 0.77661(9) 0.0231(2) Uani 1 1 d .
C5 C 0.33808(15) 0.49726(10) 0.71133(10) 0.0282(3) Uani 1 1 d .
H5 H 0.3764 0.5040 0.6361 0.034 Uiso 1 1 calc R
C6 C 0.40675(17) 0.57595(11) 0.75003(11) 0.0342(3) Uani 1 1 d .
H6A H 0.5067 0.5540 0.7414 0.041 Uiso 1 1 calc R
H6B H 0.3906 0.6564 0.7079 0.041 Uiso 1 1 calc R
C7 C 0.34804(16) 0.56557(12) 0.86532(11) 0.0342(3) Uani 1 1 d .
H7 H 0.3921 0.6174 0.8897 0.041 Uiso 1 1 calc R
C8 C 0.19311(17) 0.59909(12) 0.87852(12) 0.0368(3) Uani 1 1 d .
H8A H 0.1549 0.5927 0.9529 0.044 Uiso 1 1 calc R
H8B H 0.1740 0.6795 0.8376 0.044 Uiso 1 1 calc R
C9 C 0.12546(15) 0.51996(12) 0.84094(11) 0.0338(3) Uani 1 1 d .
H9 H 0.0245 0.5418 0.8501 0.041 Uiso 1 1 calc R
C10 C 0.18290(16) 0.53148(12) 0.72537(11) 0.0348(3) Uani 1 1 d .
H10A H 0.1638 0.6116 0.6835 0.042 Uiso 1 1 calc R
H10B H 0.1383 0.4813 0.7006 0.042 Uiso 1 1 calc R
C11 C 0.15473(15) 0.39550(12) 0.90476(11) 0.0312(3) Uani 1 1 d .
H11A H 0.1106 0.3443 0.8808 0.037 Uiso 1 1 calc R
H11B H 0.1162 0.3871 0.9794 0.037 Uiso 1 1 calc R
C12 C 0.31022(14) 0.36120(11) 0.89160(10) 0.0260(2) Uani 1 1 d .
H12 H 0.3297 0.2798 0.9326 0.031 Uiso 1 1 calc R
C13 C 0.37727(15) 0.44095(12) 0.92967(11) 0.0313(3) Uani 1 1 d .
H13A H 0.3403 0.4331 1.0044 0.038 Uiso 1 1 calc R
H13B H 0.4772 0.4193 0.9219 0.038 Uiso 1 1 calc R
C14 C 0.35168(12) 0.30539(10) 0.54725(9) 0.0213(2) Uani 1 1 d .
C15 C 0.28978(14) 0.40838(10) 0.49058(10) 0.0257(2) Uani 1 1 d .
H15 H 0.3315 0.4771 0.4745 0.031 Uiso 1 1 calc R
C16 C 0.16772(14) 0.41100(11) 0.45755(10) 0.0295(3) Uani 1 1 d .
H16 H 0.1253 0.4817 0.4205 0.035 Uiso 1 1 calc R
C17 C 0.10779(14) 0.31085(12) 0.47856(11) 0.0316(3) Uani 1 1 d .
H17 H 0.0246 0.3127 0.4556 0.038 Uiso 1 1 calc R
C18 C 0.16961(14) 0.20785(11) 0.53323(11) 0.0298(3) Uani 1 1 d .
H18 H 0.1294 0.1389 0.5466 0.036 Uiso 1 1 calc R
C19 C 0.28975(13) 0.20501(10) 0.56844(10) 0.0246(2) Uani 1 1 d .
H19 H 0.3302 0.1344 0.6072 0.029 Uiso 1 1 calc R
C20 C 0.68417(12) 0.14334(9) 0.51973(9) 0.0210(2) Uani 1 1 d .
C21 C 0.62727(13) 0.12933(11) 0.44050(9) 0.0254(2) Uani 1 1 d .
H21 H 0.5307 0.1348 0.4472 0.030 Uiso 1 1 calc R
C22 C 0.71055(15) 0.10733(11) 0.35153(10) 0.0287(3) Uani 1 1 d .
H22 H 0.6707 0.0966 0.2986 0.034 Uiso 1 1 calc R
C23 C 0.85141(14) 0.10113(11) 0.34049(10) 0.0290(3) Uani 1 1 d .
H23 H 0.9083 0.0872 0.2795 0.035 Uiso 1 1 calc R
C24 C 0.90902(14) 0.11525(12) 0.41858(11) 0.0307(3) Uani 1 1 d .
H24 H 1.0056 0.1109 0.4112 0.037 Uiso 1 1 calc R
C25 C 0.82598(13) 0.13582(11) 0.50780(10) 0.0274(3) Uani 1 1 d .
H25 H 0.8664 0.1448 0.5612 0.033 Uiso 1 1 calc R
C26 C 0.67222(12) -0.01416(10) 0.74183(9) 0.0222(2) Uani 1 1 d .
C27 C 0.65576(15) -0.09843(11) 0.69823(10) 0.0289(3) Uani 1 1 d .
H27 H 0.6020 -0.0799 0.6450 0.035 Uiso 1 1 calc R
C28 C 0.71715(17) -0.20944(12) 0.73162(12) 0.0384(3) Uani 1 1 d .
H28 H 0.7043 -0.2665 0.7019 0.046 Uiso 1 1 calc R
C29 C 0.79683(17) -0.23675(12) 0.80802(12) 0.0403(4) Uani 1 1 d .
H29 H 0.8393 -0.3125 0.8305 0.048 Uiso 1 1 calc R
C30 C 0.81481(15) -0.15372(13) 0.85184(12) 0.0374(3) Uani 1 1 d .
H30 H 0.8703 -0.1726 0.9040 0.045 Uiso 1 1 calc R
C31 C 0.75211(14) -0.04295(11) 0.81996(11) 0.0292(3) Uani 1 1 d .
H31 H 0.7635 0.0133 0.8512 0.035 Uiso 1 1 calc R
C32 C 0.35611(13) 0.05921(10) 0.86111(9) 0.0232(2) Uani 1 1 d .
C33 C 0.22320(14) 0.09681(11) 0.84307(10) 0.0283(3) Uani 1 1 d .
H33 H 0.2010 0.1743 0.8061 0.034 Uiso 1 1 calc R
C34 C 0.12256(15) 0.02119(13) 0.87904(12) 0.0357(3) Uani 1 1 d .
H34 H 0.0317 0.0475 0.8676 0.043 Uiso 1 1 calc R
C35 C 0.15515(17) -0.09253(13) 0.93155(11) 0.0377(3) Uani 1 1 d .
H35 H 0.0867 -0.1441 0.9554 0.045 Uiso 1 1 calc R
C36 C 0.28651(17) -0.13060(12) 0.94906(11) 0.0353(3) Uani 1 1 d .
H36 H 0.3087 -0.2087 0.9841 0.042 Uiso 1 1 calc R
C37 C 0.38669(15) -0.05543(11) 0.91575(10) 0.0286(3) Uani 1 1 d .
H37 H 0.4764 -0.0818 0.9301 0.034 Uiso 1 1 calc R
C38 C 0.75586(17) 0.33877(15) 0.77299(12) 0.0407(3) Uani 1 1 d .
H38A H 0.7061 0.3802 0.7151 0.049 Uiso 1 1 calc R
H38B H 0.6988 0.2799 0.8226 0.049 Uiso 1 1 calc R

loop_
_atom_site_aniso_label
_atom_site_aniso_U_11
_atom_site_aniso_U_22
_atom_site_aniso_U_33
_atom_site_aniso_U_23
_atom_site_aniso_U_13
_atom_site_aniso_U_12
Cl1 0.0551(3) 0.0679(3) 0.0586(3) -0.0375(2) -0.0035(2) -0.0137(2)
Cl2 0.0614(3) 0.0545(3) 0.0718(3) -0.0301(2) -0.0080(2) 0.0070(2)
P1 0.02156(16) 0.01887(14) 0.02009(14) -0.00501(11) -0.00399(11) -0.00200(11)
P2 0.02235(16) 0.01983(14) 0.01953(14) -0.00551(11) -0.00459(11) -0.00075(11)
C1 0.0188(5) 0.0211(5) 0.0217(5) -0.0074(4) -0.0039(4) -0.0017(4)
C2 0.0194(5) 0.0202(5) 0.0222(5) -0.0067(4) -0.0046(4) -0.0013(4)
C3 0.0220(6) 0.0202(5) 0.0202(5) -0.0058(4) -0.0038(4) -0.0016(4)
C4 0.0246(6) 0.0223(5) 0.0219(5) -0.0068(4) -0.0043(4) 0.0003(4)
C5 0.0371(7) 0.0209(5) 0.0238(6) -0.0057(4) -0.0046(5) 0.0028(5)
C6 0.0419(8) 0.0232(6) 0.0358(7) -0.0096(5) -0.0012(6) -0.0031(5)
C7 0.0412(8) 0.0288(6) 0.0354(7) -0.0156(6) -0.0046(6) -0.0018(6)
C8 0.0451(9) 0.0291(7) 0.0348(7) -0.0147(6) -0.0041(6) 0.0074(6)
C9 0.0303(7) 0.0322(7) 0.0364(7) -0.0115(6) -0.0071(6) 0.0092(5)
C10 0.0407(8) 0.0294(6) 0.0329(7) -0.0089(5) -0.0133(6) 0.0101(6)
C11 0.0285(7) 0.0320(6) 0.0303(6) -0.0099(5) -0.0016(5) 0.0028(5)
C12 0.0283(6) 0.0248(6) 0.0226(6) -0.0076(5) -0.0030(5) 0.0033(5)
C13 0.0331(7) 0.0341(7) 0.0284(6) -0.0142(5) -0.0061(5) 0.0030(5)
C14 0.0217(6) 0.0221(5) 0.0193(5) -0.0055(4) -0.0035(4) -0.0012(4)
C15 0.0279(6) 0.0218(5) 0.0260(6) -0.0035(4) -0.0067(5) -0.0024(5)
C16 0.0286(7) 0.0280(6) 0.0292(6) -0.0033(5) -0.0105(5) 0.0025(5)
C17 0.0256(7) 0.0374(7) 0.0325(7) -0.0079(6) -0.0100(5) -0.0025(5)
C18 0.0285(7) 0.0285(6) 0.0342(7) -0.0077(5) -0.0078(5) -0.0068(5)
C19 0.0257(6) 0.0221(5) 0.0256(6) -0.0057(4) -0.0058(5) -0.0017(4)
C20 0.0221(6) 0.0191(5) 0.0201(5) -0.0044(4) -0.0025(4) -0.0014(4)
C21 0.0236(6) 0.0291(6) 0.0241(6) -0.0090(5) -0.0051(5) -0.0005(5)
C22 0.0343(7) 0.0294(6) 0.0238(6) -0.0100(5) -0.0052(5) -0.0019(5)
C23 0.0324(7) 0.0266(6) 0.0256(6) -0.0090(5) 0.0024(5) -0.0027(5)
C24 0.0226(6) 0.0358(7) 0.0326(7) -0.0119(5) 0.0012(5) -0.0034(5)
C25 0.0235(6) 0.0331(6) 0.0273(6) -0.0113(5) -0.0034(5) -0.0035(5)
C26 0.0190(5) 0.0216(5) 0.0226(5) -0.0039(4) -0.0011(4) -0.0002(4)
C27 0.0333(7) 0.0252(6) 0.0273(6) -0.0086(5) -0.0035(5) -0.0004(5)
C28 0.0488(9) 0.0244(6) 0.0368(7) -0.0102(6) 0.0017(6) 0.0016(6)
C29 0.0380(8) 0.0266(6) 0.0420(8) -0.0003(6) 0.0008(6) 0.0083(6)
C30 0.0280(7) 0.0348(7) 0.0396(8) 0.0029(6) -0.0094(6) 0.0028(6)
C31 0.0259(6) 0.0281(6) 0.0315(6) -0.0035(5) -0.0085(5) -0.0014(5)
C32 0.0259(6) 0.0245(5) 0.0185(5) -0.0066(4) -0.0009(4) -0.0039(4)
C33 0.0258(6) 0.0299(6) 0.0292(6) -0.0097(5) -0.0027(5) -0.0025(5)
C34 0.0277(7) 0.0441(8) 0.0368(7) -0.0140(6) -0.0009(6) -0.0091(6)
C35 0.0413(8) 0.0403(8) 0.0325(7) -0.0108(6) 0.0031(6) -0.0188(6)
C36 0.0466(9) 0.0280(6) 0.0282(6) -0.0029(5) -0.0017(6) -0.0113(6)
C37 0.0326(7) 0.0269(6) 0.0236(6) -0.0035(5) -0.0033(5) -0.0041(5)
C38 0.0377(8) 0.0518(9) 0.0373(8) -0.0140(7) -0.0057(6) -0.0165(7)

loop_
_atom_type_symbol
_atom_type_description
_atom_type_scat_dispersion_real
_atom_type_scat_dispersion_imag
_atom_type_scat_source
C C 0.0033 0.0016 'International Tables Vol C Tables 4.2.6.8 and 6.1.1.4'
H H 0.0000 0.0000 'International Tables Vol C Tables 4.2.6.8 and 6.1.1.4'
P P 0.1023 0.0942 'International Tables Vol C Tables 4.2.6.8 and 6.1.1.4'
Cl Cl 0.1484 0.1585 'International Tables Vol C Tables 4.2.6.8 and 6.1.1.4'

loop_
_geom_angle_atom_site_label_1
_geom_angle_atom_site_label_2
_geom_angle_atom_site_label_3
_geom_angle
C1 P1 C3 95.08(5)
C1 P1 C14 104.62(5)
C3 P1 C14 101.61(5)
C3 P2 C2 94.90(5)
C3 P2 C32 108.18(6)
C2 P2 C32 99.84(5)
C2 C1 C20 124.02(11)
C2 C1 P1 117.45(9)
C20 C1 P1 117.73(8)
C1 C2 C26 125.53(11)
C1 C2 P2 118.40(9)
C26 C2 P2 116.06(8)
C4 C3 P2 122.64(9)
C4 C3 P1 122.37(9)
P2 C3 P1 113.92(6)
C3 C4 C5 124.23(11)
C3 C4 C12 123.75(11)
C5 C4 C12 112.02(10)
C4 C5 C10 109.41(11)
C4 C5 C6 107.98(11)
C10 C5 C6 109.41(11)
C7 C6 C5 109.97(12)
C6 C7 C8 109.54(12)
C6 C7 C13 108.88(11)
C8 C7 C13 109.56(12)
C9 C8 C7 109.69(11)
C10 C9 C8 109.64(13)
C10 C9 C11 109.26(11)
C8 C9 C11 109.63(12)
C9 C10 C5 109.44(11)
C9 C11 C12 109.86(11)
C4 C12 C13 109.04(11)
C4 C12 C11 108.43(10)
C13 C12 C11 109.09(10)
C7 C13 C12 109.58(11)
C15 C14 C19 118.75(11)
C15 C14 P1 117.46(9)
C19 C14 P1 123.62(9)
C16 C15 C14 120.51(11)
C17 C16 C15 120.16(12)
C16 C17 C18 119.78(13)
C19 C18 C17 120.35(12)
C18 C19 C14 120.42(11)
C25 C20 C21 118.58(11)
C25 C20 C1 120.21(11)
C21 C20 C1 121.18(11)
C20 C21 C22 120.73(12)
C23 C22 C21 119.94(12)
C24 C23 C22 119.81(12)
C23 C24 C25 120.21(13)
C24 C25 C20 120.72(12)
C27 C26 C31 118.87(11)
C27 C26 C2 120.32(11)
C31 C26 C2 120.59(11)
C28 C27 C26 120.76(13)
C29 C28 C27 119.96(14)
C28 C29 C30 120.00(13)
C29 C30 C31 120.37(14)
C30 C31 C26 120.03(13)
C33 C32 C37 118.94(12)
C33 C32 P2 123.73(9)
C37 C32 P2 117.30(10)
C32 C33 C34 120.27(13)
C35 C34 C33 120.02(14)
C36 C35 C34 120.08(13)
C35 C36 C37 120.35(13)
C36 C37 C32 120.30(13)
Cl1 C38 Cl2 111.57(9)

loop_
_geom_bond_atom_site_label_1
_geom_bond_atom_site_label_2
_geom_bond_distance
Cl1 C38 1.7478(16)
Cl2 C38 1.7508(18)
P1 C1 1.8258(12)
P1 C3 1.8367(12)
P1 C14 1.8384(12)
P2 C3 1.8207(12)
P2 C2 1.8300(12)
P2 C32 1.8388(13)
C1 C2 1.3515(16)
C1 C20 1.4929(16)
C2 C26 1.4845(16)
C3 C4 1.3473(16)
C4 C5 1.5088(16)
C4 C12 1.5166(17)
C5 C10 1.538(2)
C5 C6 1.544(2)
C6 C7 1.533(2)
C7 C8 1.534(2)
C7 C13 1.5366(19)
C8 C9 1.532(2)
C9 C10 1.532(2)
C9 C11 1.5328(19)
C11 C12 1.5412(19)
C12 C13 1.5388(19)
C14 C15 1.3976(17)
C14 C19 1.3977(16)
C15 C16 1.3898(18)
C16 C17 1.3846(19)
C17 C18 1.3875(19)
C18 C19 1.3863(18)
C20 C25 1.3929(18)
C20 C21 1.3941(17)
C21 C22 1.3949(17)
C22 C23 1.386(2)
C23 C24 1.385(2)
C24 C25 1.3904(18)
C26 C27 1.3916(17)
C26 C31 1.3999(18)
C27 C28 1.3899(19)
C28 C29 1.381(2)
C29 C30 1.385(2)
C30 C31 1.3898(19)
C32 C33 1.3927(18)
C32 C37 1.4015(17)
C33 C34 1.3946(19)
C34 C35 1.388(2)
C35 C36 1.377(2)
C36 C37 1.3880(19)
